data_4322814
loop_
_publ_author_name
'F. A. Cotton'
'A. Yokochi'

_publ_section_title
;
 Synthesis and Characterization of the Series of Compounds
 Ru2(O2CMe)x(admp)4-xCl (Hadmp = 2-Amino-4,6-dimethylpyridine, x = 3, 2,
 1, 0)
;
_journal_name_full 'Inorganic Chemistry'
_journal_page_first 2723
_journal_page_last 2728
_journal_paper_doi 10.1021/ic971428a
_journal_volume 37
_journal_year 1998
_chemical_compound_source synthesis
_chemical_formula_moiety 'Ru2 Cl (C7H9N2)3 (O2CCH3), C7H10N2, C6H6'
_chemical_formula_structural 'RU2(HNC5H2N(CH3)2)3(O2CCH3)CL (H2NC5H2N(CH3)2) (C6H6)'
_chemical_formula_sum 'C36 H46 Cl N8 O2 Ru2'
_chemical_formula_weight 860.40
_space_group_IT_number 14
_symmetry_cell_setting monoclinic
_symmetry_space_group_name_Hall '-P 2yn'
_symmetry_space_group_name_H-M 'P 1 21/n 1'
_atom_sites_solution_hydrogens geom
_atom_sites_solution_primary direct
_atom_sites_solution_secondary difmap
_audit_creation_method SHELXL
_cell_angle_alpha 90.00
_cell_angle_beta 109.211(15)
_cell_angle_gamma 90.00
_cell_formula_units_Z 4
_cell_length_a 15.979(2)
_cell_length_b 14.9294(14)
_cell_length_c 17.131(4)
_cell_measurement_reflns_used 250
_cell_measurement_temperature 293(2)
_cell_measurement_theta_max 20.8
_cell_measurement_theta_min 8.9
_cell_volume 3859.1(11)
_computing_cell_refinement Madnes
_computing_data_collection Madnes
_computing_data_reduction Absurd
_computing_structure_refinement 'SHELXL-93 (Sheldrick, 1993)'
_computing_structure_solution 'SHELXS-86 (Sheldrick, 1990)'
_diffrn_ambient_temperature 293(2)
_diffrn_measurement_device 'Nonius FAST area detector'
_diffrn_measurement_method 'Ellipsoid mask fitting'
_diffrn_radiation_monochromator graphite
_diffrn_radiation_source 'fine-focus sealed tube'
_diffrn_radiation_type MoK\a
_diffrn_radiation_wavelength 0.71073
_diffrn_reflns_av_R_equivalents 0.0613
_diffrn_reflns_av_sigmaI/netI 0.0949
_diffrn_reflns_limit_h_max 17
_diffrn_reflns_limit_h_min -19
_diffrn_reflns_limit_k_max 17
_diffrn_reflns_limit_k_min 0
_diffrn_reflns_limit_l_max 20
_diffrn_reflns_limit_l_min 0
_diffrn_reflns_number 12745
_diffrn_reflns_theta_max 22.50
_diffrn_reflns_theta_min 2.53
_diffrn_standards_interval_count None
_diffrn_standards_interval_time None
_diffrn_standards_number None
_exptl_absorpt_coefficient_mu 0.894
_exptl_absorpt_correction_T_max 0.847(8)
_exptl_absorpt_correction_T_min 0.669(10)
_exptl_absorpt_correction_type empirical
_exptl_crystal_colour Green
_exptl_crystal_density_diffrn 1.481
_exptl_crystal_density_meas ?
_exptl_crystal_description Block
_exptl_crystal_F_000 1756
_exptl_crystal_size_max 0.3
_exptl_crystal_size_mid 0.2
_exptl_crystal_size_min 0.2
_refine_diff_density_max 1.212
_refine_diff_density_min -0.398
_refine_diff_density_rms 0.121
_refine_ls_extinction_method none
_refine_ls_goodness_of_fit_all 1.132
_refine_ls_goodness_of_fit_obs 1.204
_refine_ls_hydrogen_treatment noref
_refine_ls_matrix_type full
_refine_ls_number_parameters 529
_refine_ls_number_reflns 4294
_refine_ls_number_restraints 68
_refine_ls_restrained_S_all 1.122
_refine_ls_restrained_S_obs 1.191
_refine_ls_R_factor_all 0.0907
_refine_ls_R_factor_obs 0.0682
_refine_ls_shift/esd_max -0.055
_refine_ls_shift/esd_mean 0.000
_refine_ls_structure_factor_coef Fsqd
_refine_ls_weighting_details 'w=1/[\s^2^(Fo^2^)+(0.0418P)^2^+13.5121P] where P=(Fo^2^+2Fc^2^)/3'
_refine_ls_weighting_scheme calc
_refine_ls_wR_factor_all 0.1619
_refine_ls_wR_factor_obs 0.1501
_reflns_number_observed 3363
_reflns_number_total 4294
_reflns_observed_criterion >2sigma(I)
_cod_data_source_file ic971428a_3.cif
_cod_data_source_block cmpd_3
_cod_depositor_comments
;
The following automatic conversions were performed:

'_refine_ls_hydrogen_treatment' value 'Noref' changed to 'noref'
according to the built-in table from CIF Core dictionary named
'cif_core.dic' version 2.4.1 from 2010-06-29.

Automatic conversion script
Id: cif_fix_values 1673 2011-04-08 12:14:43Z adriana 

The following automatic conversions were performed:

'_exptl_crystal_density_meas' value 'None' was changed to '?' - the
value is perceived as not measured.

Automatic conversion script
Id: cif_fix_values 3008 2015-01-20 13:52:24Z robertas 

The following automatic conversions were performed:

'_refine_ls_weighting_scheme' value 'calc
w=1/[\s^2^(Fo^2^)+(0.0418P)^2^+13.5121P] where P=(Fo^2^+2Fc^2^)/3'
was changed to 'calc'. New tag '_refine_ls_weighting_details' was
created. The value of the new tag was set to
'w=1/[\s^2^(Fo^2^)+(0.0418P)^2^+13.5121P] where P=(Fo^2^+2Fc^2^)/3'.

Automatic conversion script
Id: cif_fix_values 3143 2015-03-26 13:38:13Z robertas 
;
_cod_original_cell_volume 3859.0(12)
_cod_database_code 4322814

loop_
_symmetry_equiv_pos_as_xyz
'x, y, z'
'x+1/2, -y+1/2, z+1/2'
'-x, -y, -z'
'-x-1/2, y-1/2, -z-1/2'

loop_
_atom_site_aniso_label
_atom_site_aniso_U_11
_atom_site_aniso_U_22
_atom_site_aniso_U_33
_atom_site_aniso_U_23
_atom_site_aniso_U_13
_atom_site_aniso_U_12
Ru1 0.0322(5) 0.0419(5) 0.0357(6) 0.0028(4) 0.0066(4) 0.0051(3)
Ru2 0.0315(5) 0.0398(5) 0.0339(6) 0.0027(4) 0.0055(4) 0.0042(3)
Cl1 0.0403(15) 0.056(2) 0.054(2) 0.0101(13) 0.0055(15) 0.0153(12)
O12 0.037(4) 0.065(5) 0.035(6) -0.001(3) -0.006(4) 0.008(4)
O22 0.042(4) 0.051(4) 0.046(6) -0.003(3) 0.011(4) 0.007(3)
N11 0.039(5) 0.041(5) 0.046(7) 0.005(4) 0.007(5) 0.004(4)
N13 0.024(5) 0.053(6) 0.062(8) 0.001(5) 0.013(5) -0.006(4)
N14 0.034(5) 0.050(5) 0.038(7) -0.006(4) -0.001(5) 0.016(4)
N21 0.024(4) 0.035(5) 0.049(7) -0.007(4) 0.014(4) 0.003(3)
N23 0.040(5) 0.037(5) 0.035(6) 0.005(4) 0.009(5) 0.003(4)
N24 0.045(5) 0.037(5) 0.052(7) 0.007(4) 0.018(5) 0.005(4)
C11 0.039(6) 0.033(6) 0.037(8) -0.001(4) 0.008(5) 0.004(4)
C12 0.052(7) 0.041(6) 0.041(8) 0.012(5) 0.021(6) -0.002(5)
C13 0.038(6) 0.050(7) 0.048(9) -0.011(5) 0.014(6) -0.004(5)
C14 0.035(6) 0.065(8) 0.049(9) -0.007(6) 0.018(6) 0.003(5)
C15 0.030(6) 0.056(7) 0.038(8) -0.003(5) 0.009(6) -0.004(5)
C16 0.066(9) 0.087(10) 0.082(12) 0.012(8) 0.031(9) -0.010(7)
C17 0.058(8) 0.053(7) 0.078(11) 0.015(6) 0.024(8) 0.019(6)
C21 0.048(7) 0.039(6) 0.056(10) -0.003(5) 0.017(7) -0.003(5)
C22 0.072(9) 0.074(9) 0.063(11) -0.029(7) -0.001(8) 0.019(7)
C31 0.040(6) 0.035(6) 0.040(8) -0.001(5) 0.011(6) 0.002(5)
C32 0.034(6) 0.062(8) 0.057(10) -0.006(6) 0.019(6) -0.009(5)
C33 0.067(8) 0.050(7) 0.031(8) -0.009(5) 0.023(7) -0.009(6)
C34 0.056(7) 0.045(7) 0.034(8) 0.005(5) 0.004(6) 0.000(5)
C35 0.045(6) 0.045(6) 0.024(8) 0.010(5) 0.007(6) 0.002(5)
C36 0.092(11) 0.083(10) 0.065(11) 0.004(7) 0.031(9) -0.027(8)
C37 0.069(8) 0.062(7) 0.040(9) 0.020(6) 0.007(7) 0.019(6)
C41 0.038(6) 0.043(6) 0.038(8) 0.005(5) 0.012(6) 0.002(5)
C42 0.054(7) 0.049(7) 0.048(9) -0.003(5) 0.027(7) -0.005(5)
C43 0.065(8) 0.060(8) 0.045(10) -0.001(6) 0.021(8) -0.007(6)
C44 0.041(7) 0.075(8) 0.034(9) -0.014(6) -0.012(6) -0.012(6)
C45 0.042(7) 0.052(7) 0.048(9) 0.015(5) 0.003(7) 0.004(5)
C46 0.095(11) 0.101(11) 0.061(12) -0.020(8) 0.036(10) -0.024(8)
C47 0.064(9) 0.073(9) 0.057(11) -0.012(7) -0.015(8) 0.020(7)
N91 0.101(11) 0.095(11) 0.056(10) 0.011(7) 0.032(8) 0.045(8)
N92 0.060(6) 0.066(7) 0.071(9) -0.002(5) 0.026(7) 0.003(5)
C91 0.072(9) 0.054(8) 0.055(10) 0.007(6) 0.019(8) 0.017(7)
C92 0.159(18) 0.040(8) 0.036(10) 0.002(6) -0.009(10) -0.003(9)
C93 0.104(13) 0.080(12) 0.078(14) 0.029(9) 0.008(11) -0.037(10)
C94 0.070(10) 0.097(12) 0.102(15) 0.025(10) 0.040(10) 0.001(9)
C95 0.079(9) 0.069(9) 0.092(13) -0.017(7) 0.046(10) 0.001(8)
C96 0.151(20) 0.118(16) 0.147(24) 0.027(13) -0.033(16) -0.071(14)
C97 0.123(15) 0.158(17) 0.187(25) -0.029(16) 0.117(17) -0.001(13)
C811 0.092(21) 0.055(21) 0.150(25) 0.013(22) 0.042(21) 0.004(18)
C812 0.108(20) 0.083(25) 0.128(23) -0.042(23) 0.054(21) -0.032(21)
C813 0.109(20) 0.061(22) 0.139(25) -0.046(22) 0.079(22) -0.003(21)
C814 0.074(21) 0.130(35) 0.150(27) 0.096(29) 0.050(21) 0.052(21)
C815 0.116(24) 0.111(37) 0.120(25) 0.005(31) 0.019(26) -0.070(27)
C816 0.123(23) 0.078(25) 0.136(23) -0.042(24) 0.111(20) -0.041(23)
C821 0.104(23) 0.142(30) 0.165(31) 0.040(30) 0.069(22) -0.036(25)
C822 0.130(23) 0.156(37) 0.155(30) 0.035(31) 0.103(25) -0.043(27)
C823 0.140(26) 0.122(31) 0.154(31) 0.015(35) 0.104(25) 0.026(32)
C824 0.156(29) 0.094(30) 0.176(37) 0.042(34) 0.037(30) 0.047(28)
C825 0.136(24) 0.166(37) 0.143(30) 0.026(32) 0.005(28) -0.006(32)
C826 0.137(28) 0.182(38) 0.153(29) 0.049(37) 0.082(28) -0.033(31)

loop_
_atom_site_label
_atom_site_type_symbol
_atom_site_fract_x
_atom_site_fract_y
_atom_site_fract_z
_atom_site_U_iso_or_equiv
_atom_site_thermal_displace_type
_atom_site_occupancy
_atom_site_calc_flag
_atom_site_refinement_flags
_atom_site_disorder_group
Ru1 Ru 0.96057(5) 0.19723(5) 0.40113(6) 0.0377(3) Uani 1 d . .
Ru2 Ru 0.83620(5) 0.27777(5) 0.33402(5) 0.0363(3) Uani 1 d . .
Cl1 Cl 1.0931(2) 0.1124(2) 0.4799(2) 0.0526(8) Uani 1 d . .
O12 O 0.9751(4) 0.2801(5) 0.5055(5) 0.051(2) Uani 1 d . .
O22 O 0.8635(5) 0.3679(4) 0.4308(5) 0.047(2) Uani 1 d . .
N11 N 0.8835(5) 0.1136(6) 0.4398(6) 0.044(2) Uani 1 d . .
H11A H 0.9042(27) 0.0665(60) 0.4590(25) 0.044(10) Uiso 1 calc R .
N13 N 1.0350(5) 0.2866(5) 0.3638(6) 0.047(2) Uani 1 d . .
H13A H 1.1002(65) 0.2794(9) 0.3844(22) 0.044(10) Uiso 1 calc R .
N14 N 0.9474(6) 0.1261(5) 0.3011(6) 0.044(2) Uani 1 d . .
H14A H 0.9869(49) 0.0924(42) 0.3013(6) 0.044(10) Uiso 1 calc R .
N21 N 0.7603(5) 0.2060(5) 0.3905(5) 0.036(2) Uani 1 d . .
N23 N 0.9122(5) 0.3644(5) 0.2869(5) 0.038(2) Uani 1 d . .
N24 N 0.8089(6) 0.1875(5) 0.2351(6) 0.044(2) Uani 1 d . .
C11 C 0.8009(6) 0.1313(6) 0.4356(7) 0.037(3) Uani 1 d . .
C12 C 0.7532(7) 0.0787(7) 0.4770(7) 0.043(3) Uani 1 d . .
H12A H 0.7796(28) 0.0239(56) 0.5051(29) 0.044(10) Uiso 1 calc R .
C13 C 0.6710(7) 0.1043(7) 0.4775(7) 0.046(3) Uani 1 d . .
C14 C 0.6367(7) 0.1849(7) 0.4372(7) 0.049(3) Uani 1 d . .
H14B H 0.5833(59) 0.2043(23) 0.4381(7) 0.044(10) Uiso 1 calc R .
C15 C 0.6811(6) 0.2352(7) 0.3966(7) 0.042(3) Uani 1 d . .
C16 C 0.6205(8) 0.0521(9) 0.5219(9) 0.077(5) Uani 1 d . .
H16A H 0.5719(44) 0.0336(50) 0.4872(26) 0.088(10) Uiso 1 calc R .
H16B H 0.6095(49) 0.0855(30) 0.5577(45) 0.088(10) Uiso 1 calc R .
H16C H 0.6514(33) 0.0072(46) 0.5461(47) 0.088(10) Uiso 1 calc R .
C17 C 0.6477(8) 0.3223(7) 0.3595(9) 0.062(4) Uani 1 d . .
H17A H 0.6959(32) 0.3627(32) 0.3683(44) 0.088(10) Uiso 1 calc R .
H17B H 0.6072(49) 0.3456(30) 0.3845(38) 0.088(10) Uiso 1 calc R .
H17C H 0.6184(49) 0.3151(12) 0.3019(38) 0.088(10) Uiso 1 calc R .
C21 C 0.9275(8) 0.3506(7) 0.4934(8) 0.047(3) Uani 1 d . .
C22 C 0.9519(8) 0.4162(8) 0.5643(9) 0.076(5) Uani 1 d . .
H22A H 1.0092(42) 0.4158(41) 0.5887(37) 0.088(10) Uiso 1 calc R .
H22B H 0.9257(47) 0.4008(33) 0.5997(36) 0.088(10) Uiso 1 calc R .
H22C H 0.9348(50) 0.4699(40) 0.5456(17) 0.088(10) Uiso 1 calc R .
C31 C 1.0011(6) 0.3539(6) 0.3133(7) 0.038(2) Uani 1 d . .
C32 C 1.0539(7) 0.4148(7) 0.2855(8) 0.050(3) Uani 1 d . .
H32A H 1.1047(64) 0.4063(13) 0.2968(16) 0.044(10) Uiso 1 calc R .
C33 C 1.0164(8) 0.4878(7) 0.2395(7) 0.048(3) Uani 1 d . .
C34 C 0.9259(7) 0.4997(7) 0.2206(7) 0.048(3) Uani 1 d . .
H34A H 0.8989(30) 0.5509(56) 0.1919(32) 0.044(10) Uiso 1 calc R .
C35 C 0.8764(7) 0.4383(6) 0.2431(6) 0.039(3) Uani 1 d . .
C36 C 1.0723(9) 0.5541(9) 0.2126(9) 0.078(5) Uani 1 d . .
H36A H 1.0583(43) 0.6074(41) 0.2221(52) 0.088(10) Uiso 1 calc R .
H36B H 1.0634(44) 0.5478(40) 0.1607(41) 0.088(10) Uiso 1 calc R .
H36C H 1.1272(43) 0.5447(39) 0.2395(43) 0.088(10) Uiso 1 calc R .
C37 C 0.7768(8) 0.4526(8) 0.2232(8) 0.059(4) Uani 1 d . .
H37A H 0.7593(17) 0.4304(53) 0.2667(35) 0.088(10) Uiso 1 calc R .
H37B H 0.7460(22) 0.4223(50) 0.1741(42) 0.088(10) Uiso 1 calc R .
H37C H 0.7640(14) 0.5141(41) 0.2165(54) 0.088(10) Uiso 1 calc R .
C41 C 0.8771(7) 0.1307(6) 0.2337(7) 0.040(3) Uani 1 d . .
C42 C 0.8683(8) 0.0794(7) 0.1610(8) 0.048(3) Uani 1 d . .
H42A H 0.9126(50) 0.0438(41) 0.1598(8) 0.044(10) Uiso 1 calc R .
C43 C 0.7937(9) 0.0840(8) 0.0937(8) 0.056(3) Uani 1 d . .
C44 C 0.7249(8) 0.1361(8) 0.0997(8) 0.056(3) Uani 1 d . .
H44A H 0.6817(60) 0.1375(8) 0.0631(51) 0.044(10) Uiso 1 calc R .
C45 C 0.7309(7) 0.1853(7) 0.1687(8) 0.050(3) Uani 1 d . .
C46 C 0.7864(10) 0.0338(9) 0.0155(9) 0.083(5) Uani 1 d . .
H46A H 0.8383(38) 0.0160(48) 0.0170(23) 0.088(10) Uiso 1 calc R .
H46B H 0.7644(52) 0.0686(30) -0.0265(31) 0.088(10) Uiso 1 calc R .
H46C H 0.7522(50) -0.0120(46) 0.0112(27) 0.088(10) Uiso 1 calc R .
C47 C 0.6556(8) 0.2372(8) 0.1756(9) 0.073(4) Uani 1 d . .
H47A H 0.6733(21) 0.2972(43) 0.1893(53) 0.088(10) Uiso 1 calc R .
H47B H 0.6361(38) 0.2121(37) 0.2174(44) 0.088(10) Uiso 1 calc R .
H47C H 0.6087(38) 0.2357(47) 0.1245(37) 0.088(10) Uiso 1 calc R .
N91 N 0.5213(8) 0.4137(7) 0.1456(7) 0.083(5) Uani 1 d . .
H91A H 0.5468(76) 0.4495(75) 0.1568(87) 0.111(35) Uiso 1 calc R .
H91B H 0.5309(62) 0.3825(70) 0.1225(94) 0.111(35) Uiso 1 calc R .
N92 N 0.4351(7) 0.4716(6) 0.2176(7) 0.064(3) Uani 1 d . .
C91 C 0.4488(9) 0.4040(8) 0.1704(8) 0.061(3) Uani 1 d . .
C92 C 0.3944(13) 0.3300(9) 0.1511(9) 0.089(6) Uani 1 d . .
H92A H 0.4029(23) 0.2940(77) 0.1259(55) 0.111(35) Uiso 1 calc R .
C93 C 0.3247(12) 0.3250(11) 0.1798(12) 0.092(6) Uani 1 d . .
C94 C 0.3083(10) 0.3931(11) 0.2245(11) 0.087(5) Uani 1 d . .
H94A H 0.2660(80) 0.3915(11) 0.2404(33) 0.111(35) Uiso 1 calc R .
C95 C 0.3655(10) 0.4658(9) 0.2426(10) 0.076(4) Uani 1 d . .
C96 C 0.2618(13) 0.2442(11) 0.1509(14) 0.159(13) Uani 1 d U .
H96A H 0.2077(63) 0.2604(32) 0.1460(84) 0.154(31) Uiso 1 calc R .
H96B H 0.2786(62) 0.2010(62) 0.1872(60) 0.154(31) Uiso 1 calc R .
H96C H 0.2635(69) 0.2255(61) 0.1030(68) 0.154(31) Uiso 1 calc R .
C97 C 0.3521(10) 0.5409(9) 0.2939(12) 0.140(8) Uani 1 d . .
H97A H 0.4058(10) 0.5600(9) 0.3285(11) 0.154(31) Uiso 1 calc R .
H97B H 0.3182(21) 0.5218(13) 0.3244(21) 0.154(31) Uiso 1 calc R .
H97C H 0.3241(15) 0.5869(15) 0.2604(11) 0.154(31) Uiso 1 calc R .
C811 C 0.7955(15) 0.3104(9) -0.0428(9) 0.098(10) Uani 0.47(4) d PRDU 1
H811 H 0.7410(15) 0.3391(8) -0.0639(9) 0.118 Uiso 0.47(4) calc PR 1
C812 C 0.8284(15) 0.2608(10) -0.0950(9) 0.102(11) Uani 0.47(4) d PRDU 1
H812 H 0.7959(16) 0.2563(9) -0.1510(9) 0.123 Uiso 0.47(4) calc PR 1
C813 C 0.9098(15) 0.2179(11) -0.0637(9) 0.093(11) Uani 0.47(4) d PRDU 1
H813 H 0.9318(15) 0.1847(11) -0.0985(9) 0.112 Uiso 0.47(4) calc PR 1
C814 C 0.9583(14) 0.2247(11) 0.0200(9) 0.115(14) Uani 0.47(4) d PRDU 1
H814 H 1.0128(15) 0.1960(12) 0.0410(9) 0.138 Uiso 0.47(4) calc PR 1
C815 C 0.9254(14) 0.2742(11) 0.0722(10) 0.121(15) Uani 0.47(4) d PRDU 1
H815 H 0.9579(13) 0.2787(11) 0.1281(10) 0.145 Uiso 0.47(4) calc PR 1
C816 C 0.8440(14) 0.3171(10) 0.0408(9) 0.096(12) Uani 0.47(4) d PRDU 1
H816 H 0.8220(13) 0.3502(9) 0.0757(10) 0.115 Uiso 0.47(4) calc PR 1
C821 C 0.9882(15) 0.1919(12) 0.0205(9) 0.131(11) Uani 0.53(4) d PRDU 2
H821 H 1.0397(15) 0.1578(13) 0.0329(9) 0.157 Uiso 0.53(4) calc PR 2
C822 C 0.9716(14) 0.2428(11) 0.0818(10) 0.133(13) Uani 0.53(4) d PRDU 2
H822 H 1.0120(14) 0.2428(12) 0.1352(10) 0.160 Uiso 0.53(4) calc PR 2
C823 C 0.8947(14) 0.2937(10) 0.0633(10) 0.125(12) Uani 0.53(4) d PRDU 2
H823 H 0.8836(13) 0.3277(10) 0.1043(10) 0.150 Uiso 0.53(4) calc PR 2
C824 C 0.8345(14) 0.2937(10) -0.0165(9) 0.146(14) Uani 0.53(4) d PRDU 2
H824 H 0.7830(15) 0.3277(9) -0.0289(9) 0.176 Uiso 0.53(4) calc PR 2
C825 C 0.8510(15) 0.2428(10) -0.0779(9) 0.158(18) Uani 0.53(4) d PRDU 2
H825 H 0.8106(16) 0.2428(10) -0.1313(9) 0.190 Uiso 0.53(4) calc PR 2
C826 C 0.9279(15) 0.1918(11) -0.0593(9) 0.149(14) Uani 0.53(4) d PRDU 2
H826 H 0.9390(15) 0.1578(12) -0.1003(9) 0.179 Uiso 0.53(4) calc PR 2

loop_
_atom_type_symbol
_atom_type_description
_atom_type_scat_dispersion_real
_atom_type_scat_dispersion_imag
_atom_type_scat_source
C C 0.0033 0.0016 'International Tables Vol C Tables 4.2.6.8 and 6.1.1.4'
H H 0.0000 0.0000 'International Tables Vol C Tables 4.2.6.8 and 6.1.1.4'
Ru Ru -1.2594 0.8363 'International Tables Vol C Tables 4.2.6.8 and 6.1.1.4'
Cl Cl 0.1484 0.1585 'International Tables Vol C Tables 4.2.6.8 and 6.1.1.4'
N N 0.0061 0.0033 'International Tables Vol C Tables 4.2.6.8 and 6.1.1.4'
O O 0.0106 0.0060 'International Tables Vol C Tables 4.2.6.8 and 6.1.1.4'

loop_
_geom_angle_atom_site_label_1
_geom_angle_atom_site_label_2
_geom_angle_atom_site_label_3
_geom_angle
_geom_angle_site_symmetry_1
_geom_angle_site_symmetry_3
_geom_angle_publ_flag
N14 Ru1 N11 92.8(4) . . y
N14 Ru1 N13 89.2(4) . . y
N11 Ru1 N13 177.2(3) . . y
N14 Ru1 O12 177.0(3) . . y
N11 Ru1 O12 89.7(3) . . y
N13 Ru1 O12 88.2(3) . . y
N14 Ru1 Ru2 91.1(3) . . y
N11 Ru1 Ru2 88.1(2) . . y
N13 Ru1 Ru2 89.9(3) . . y
O12 Ru1 Ru2 87.3(2) . . y
N14 Ru1 Cl1 91.5(3) . . y
N11 Ru1 Cl1 90.5(3) . . y
N13 Ru1 Cl1 91.4(3) . . y
O12 Ru1 Cl1 90.1(2) . . y
Ru2 Ru1 Cl1 177.10(9) . . y
O22 Ru2 N21 87.9(3) . . y
O22 Ru2 N24 179.4(3) . . y
N21 Ru2 N24 92.7(3) . . y
O22 Ru2 N23 84.9(3) . . y
N21 Ru2 N23 172.5(3) . . y
N24 Ru2 N23 94.5(3) . . y
O22 Ru2 Ru1 91.1(2) . . y
N21 Ru2 Ru1 92.2(2) . . y
N24 Ru2 Ru1 89.1(2) . . y
N23 Ru2 Ru1 90.0(2) . . y
C21 O12 Ru1 116.8(7) . . ?
C21 O22 Ru2 117.0(7) . . ?
C11 N11 Ru1 124.4(7) . . ?
C31 N13 Ru1 123.5(7) . . ?
C41 N14 Ru1 123.3(7) . . ?
C15 N21 C11 119.1(8) . . ?
C15 N21 Ru2 124.4(6) . . ?
C11 N21 Ru2 115.7(6) . . ?
C31 N23 C35 119.1(8) . . ?
C31 N23 Ru2 118.4(6) . . ?
C35 N23 Ru2 121.4(6) . . ?
C45 N24 C41 118.2(9) . . ?
C45 N24 Ru2 124.8(7) . . ?
C41 N24 Ru2 116.8(7) . . ?
N11 C11 N21 117.7(9) . . ?
N11 C11 C12 123.1(9) . . ?
N21 C11 C12 119.1(9) . . ?
C13 C12 C11 121.1(10) . . ?
C12 C13 C14 117.1(10) . . ?
C12 C13 C16 122.3(10) . . ?
C14 C13 C16 120.5(10) . . ?
C15 C14 C13 122.5(10) . . ?
C14 C15 N21 120.5(10) . . ?
C14 C15 C17 122.0(10) . . ?
N21 C15 C17 117.4(9) . . ?
O22 C21 O12 126.2(10) . . ?
O22 C21 C22 118.8(10) . . ?
O12 C21 C22 115.0(11) . . ?
N13 C31 N23 117.8(9) . . ?
N13 C31 C32 123.0(9) . . ?
N23 C31 C32 119.2(9) . . ?
C33 C32 C31 120.5(10) . . ?
C32 C33 C34 117.6(10) . . ?
C32 C33 C36 120.7(11) . . ?
C34 C33 C36 121.6(11) . . ?
C35 C34 C33 120.8(10) . . ?
C34 C35 N23 122.2(10) . . ?
C34 C35 C37 120.5(9) . . ?
N23 C35 C37 117.2(9) . . ?
N14 C41 N24 117.7(10) . . ?
N14 C41 C42 123.0(10) . . ?
N24 C41 C42 119.3(10) . . ?
C43 C42 C41 121.3(11) . . ?
C42 C43 C44 117.6(11) . . ?
C42 C43 C46 121.3(12) . . ?
C44 C43 C46 121.1(12) . . ?
C45 C44 C43 122.5(11) . . ?
C44 C45 N24 120.7(10) . . ?
C44 C45 C47 121.7(11) . . ?
N24 C45 C47 117.5(11) . . ?
C95 N92 C91 117.7(11) . . ?
N92 C91 N91 115.2(12) . . ?
N92 C91 C92 121.8(13) . . ?
N91 C91 C92 122.9(14) . . ?
C93 C92 C91 119.0(15) . . ?
C94 C93 C92 120.0(14) . . ?
C94 C93 C96 122.9(19) . . ?
C92 C93 C96 116.8(20) . . ?
C93 C94 C95 118.7(14) . . ?
N92 C95 C94 122.8(13) . . ?
N92 C95 C97 116.4(12) . . ?
C94 C95 C97 120.8(13) . . ?
C816 C811 C812 120.06(9) . . ?
C813 C812 C811 120.0 . . ?
C812 C813 C814 119.94(7) . . ?
C813 C814 C815 120.06(7) . . ?
C816 C815 C814 120.0 . . ?
C815 C816 C811 119.91(10) . . ?
C826 C821 C822 120.0 . . ?
C823 C822 C821 120.05(5) . . ?
C824 C823 C822 119.92(10) . . ?
C823 C824 C825 120.05(5) . . ?
C826 C825 C824 120.0 . . ?
C821 C826 C825 119.94(8) . . ?

loop_
_geom_bond_atom_site_label_1
_geom_bond_atom_site_label_2
_geom_bond_distance
_geom_bond_site_symmetry_2
_geom_bond_publ_flag
Ru1 N14 1.967(9) . y
Ru1 N11 2.013(8) . y
Ru1 N13 2.026(8) . y
Ru1 O12 2.123(8) . y
Ru1 Ru2 2.2833(12) . y
Ru1 Cl1 2.455(3) . y
Ru2 O22 2.068(7) . y
Ru2 N21 2.080(8) . y
Ru2 N24 2.096(9) . y
Ru2 N23 2.108(8) . y
O12 C21 1.275(12) . ?
O22 C21 1.241(13) . ?
N11 C11 1.324(12) . ?
N13 C31 1.320(13) . ?
N14 C41 1.322(13) . ?
N21 C15 1.374(12) . ?
N21 C11 1.390(12) . ?
N23 C31 1.350(12) . ?
N23 C35 1.352(12) . ?
N24 C45 1.383(14) . ?
N24 C41 1.387(12) . ?
C11 C12 1.434(13) . ?
C12 C13 1.371(14) . ?
C13 C14 1.405(15) . ?
C13 C16 1.50(2) . ?
C14 C15 1.369(14) . ?
C15 C17 1.468(14) . ?
C21 C22 1.51(2) . ?
C31 C32 1.424(14) . ?
C32 C33 1.36(2) . ?
C33 C34 1.384(15) . ?
C33 C36 1.504(15) . ?
C34 C35 1.347(14) . ?
C35 C37 1.528(14) . ?
C41 C42 1.429(15) . ?
C42 C43 1.36(2) . ?
C43 C44 1.38(2) . ?
C43 C46 1.51(2) . ?
C44 C45 1.37(2) . ?
C45 C47 1.47(2) . ?
N91 C91 1.37(2) . ?
N92 C95 1.32(2) . ?
N92 C91 1.35(2) . ?
C91 C92 1.38(2) . ?
C92 C93 1.36(2) . ?
C93 C94 1.35(2) . ?
C93 C96 1.54(2) . ?
C94 C95 1.39(2) . ?
C95 C97 1.48(2) . ?
C811 C816 1.390(3) . ?
C811 C812 1.391(3) . ?
C812 C813 1.389(3) . ?
C813 C814 1.390(3) . ?
C814 C815 1.391(3) . ?
C815 C816 1.389(3) . ?
C821 C826 1.390(3) . ?
C821 C822 1.391(3) . ?
C822 C823 1.390(3) . ?
C823 C824 1.389(3) . ?
C824 C825 1.391(3) . ?
C825 C826 1.390(3) . ?
